data_4118446
loop_
_publ_author_name
'Kaiwu Dong'
'Zheng Wang'
'Kuiling Ding'

_publ_section_title
;
 Rh(I)-Catalyzed Enantioselective Hydrogenation of \a-Substituted
 Ethenylphosphonic Acids
;
_journal_name_full 'Journal of the American Chemical Society'
_journal_page_first 12474
_journal_page_last 12477
_journal_paper_doi 10.1021/ja305780z
_journal_volume 134
_journal_year 2012
_chemical_absolute_configuration ad
_chemical_formula_sum 'C12 H19 O3 P'
_chemical_formula_weight 242.24
_chemical_name_systematic
; 
 ? 
;
_space_group_IT_number 4
_symmetry_cell_setting monoclinic
_symmetry_space_group_name_Hall 'P 2yb'
_symmetry_space_group_name_H-M 'P 1 21 1'
_atom_sites_solution_hydrogens geom
_atom_sites_solution_primary direct
_atom_sites_solution_secondary difmap
_audit_creation_method SHELXL-97
_cell_angle_alpha 90.00
_cell_angle_beta 100.105(2)
_cell_angle_gamma 90.00
_cell_formula_units_Z 4
_cell_length_a 8.6055(10)
_cell_length_b 8.1966(9)
_cell_length_c 19.405(2)
_cell_measurement_reflns_used 2756
_cell_measurement_temperature 293(2)
_cell_measurement_theta_max 52.166
_cell_measurement_theta_min 4.810
_cell_volume 1347.5(3)
_computing_cell_refinement 'Bruker SMART'
_computing_data_collection 'Bruker SMART'
_computing_data_reduction 'Bruker SHELXTL'
_computing_molecular_graphics 'Bruker SHELXTL'
_computing_publication_material 'Bruker SHELXTL'
_computing_structure_refinement 'SHELXL-97 (Sheldrick, 1997)'
_computing_structure_solution 'SHELXS-97 (Sheldrick, 1990)'
_diffrn_ambient_temperature 293(2)
_diffrn_measured_fraction_theta_full 0.999
_diffrn_measured_fraction_theta_max 0.999
_diffrn_measurement_device_type 'CCD area detector'
_diffrn_measurement_method 'phi and omega scans'
_diffrn_radiation_monochromator graphite
_diffrn_radiation_source 'fine-focus sealed tube'
_diffrn_radiation_type MoK\a
_diffrn_radiation_wavelength 0.71073
_diffrn_reflns_av_R_equivalents 0.0286
_diffrn_reflns_av_sigmaI/netI 0.0534
_diffrn_reflns_limit_h_max 10
_diffrn_reflns_limit_h_min -10
_diffrn_reflns_limit_k_max 9
_diffrn_reflns_limit_k_min -10
_diffrn_reflns_limit_l_max 17
_diffrn_reflns_limit_l_min -23
_diffrn_reflns_number 8192
_diffrn_reflns_theta_full 26.00
_diffrn_reflns_theta_max 26.00
_diffrn_reflns_theta_min 2.40
_exptl_absorpt_coefficient_mu 0.195
_exptl_absorpt_correction_T_max 1.00000
_exptl_absorpt_correction_T_min 0.71022
_exptl_absorpt_correction_type empirical
_exptl_absorpt_process_details sadabs
_exptl_crystal_colour colorless
_exptl_crystal_density_diffrn 1.194
_exptl_crystal_description prismatic
_exptl_crystal_F_000 520
_exptl_crystal_size_max 0.321
_exptl_crystal_size_mid 0.245
_exptl_crystal_size_min 0.167
_refine_diff_density_max 0.482
_refine_diff_density_min -0.185
_refine_diff_density_rms 0.047
_refine_ls_abs_structure_details 'Flack H D (1983), Acta Cryst. A39, 876-881'
_refine_ls_abs_structure_Flack 0.07(10)
_refine_ls_extinction_method none
_refine_ls_goodness_of_fit_ref 1.030
_refine_ls_hydrogen_treatment mixed
_refine_ls_matrix_type full
_refine_ls_number_parameters 349
_refine_ls_number_reflns 5196
_refine_ls_number_restraints 41
_refine_ls_restrained_S_all 1.034
_refine_ls_R_factor_all 0.0568
_refine_ls_R_factor_gt 0.0491
_refine_ls_shift/su_max 0.001
_refine_ls_shift/su_mean 0.000
_refine_ls_structure_factor_coef Fsqd
_refine_ls_weighting_details 'calc w=1/[\s^2^(Fo^2^)+(0.0722P)^2^+0.0084P] where P=(Fo^2^+2Fc^2^)/3'
_refine_ls_weighting_scheme calc
_refine_ls_wR_factor_gt 0.1169
_refine_ls_wR_factor_ref 0.1234
_reflns_number_gt 4588
_reflns_number_total 5196
_reflns_threshold_expression >2sigma(I)
_cod_data_source_file ja305780z_si_002.cif
_cod_data_source_block cd212157
_cod_database_code 4118446

loop_
_symmetry_equiv_pos_as_xyz
'x, y, z'
'-x, y+1/2, -z'

loop_
_atom_site_label
_atom_site_type_symbol
_atom_site_fract_x
_atom_site_fract_y
_atom_site_fract_z
_atom_site_U_iso_or_equiv
_atom_site_adp_type
_atom_site_occupancy
_atom_site_symmetry_multiplicity
_atom_site_calc_flag
_atom_site_refinement_flags
_atom_site_disorder_assembly
_atom_site_disorder_group
P1 P 0.05331(7) 0.00661(8) 0.05719(4) 0.03751(18) Uani 1 1 d . . .
P1' P 0.47476(7) 0.41963(8) 0.05176(4) 0.03630(18) Uani 1 1 d . . .
O1 O 0.0775(2) -0.0908(3) -0.00766(12) 0.0536(5) Uani 1 1 d D . .
O2 O 0.1117(2) 0.1760(3) 0.05003(12) 0.0499(5) Uani 1 1 d . . .
O3 O -0.1210(2) -0.0031(3) 0.06600(11) 0.0467(5) Uani 1 1 d D . .
O1' O 0.5401(3) 0.3557(3) -0.01231(11) 0.0466(5) Uani 1 1 d D . .
O2' O 0.3648(2) 0.5570(2) 0.02799(10) 0.0433(5) Uani 1 1 d . . .
O3' O 0.3980(3) 0.2781(3) 0.08593(12) 0.0537(6) Uani 1 1 d D . .
C1 C 0.1577(3) -0.0885(4) 0.13504(15) 0.0445(6) Uani 1 1 d . . .
H1 H 0.2705 -0.0805 0.1331 0.053 Uiso 1 1 calc R . .
C2 C 0.1180(5) -0.2700(4) 0.1366(2) 0.0611(9) Uani 1 1 d . . .
H2A H 0.1752 -0.3180 0.1787 0.092 Uiso 1 1 calc R . .
H2B H 0.1471 -0.3230 0.0966 0.092 Uiso 1 1 calc R . .
H2C H 0.0067 -0.2830 0.1356 0.092 Uiso 1 1 calc R . .
C3 C 0.1305(3) 0.0068(4) 0.19886(15) 0.0445(6) Uani 1 1 d . . .
C4 C 0.0158(4) -0.0368(5) 0.2369(2) 0.0642(10) Uani 1 1 d . . .
H4 H -0.0487 -0.1261 0.2229 0.077 Uiso 1 1 calc R . .
C5 C -0.0042(5) 0.0501(5) 0.2951(2) 0.0749(12) Uani 1 1 d . . .
H5 H -0.0822 0.0178 0.3199 0.090 Uiso 1 1 calc R . .
C6 C 0.0876(5) 0.1841(5) 0.31818(19) 0.0663(10) Uani 1 1 d . . .
C7 C 0.1980(5) 0.2286(5) 0.2789(2) 0.0750(11) Uani 1 1 d . . .
H7 H 0.2601 0.3202 0.2919 0.090 Uiso 1 1 calc R . .
C8 C 0.2194(5) 0.1416(5) 0.22101(19) 0.0635(10) Uani 1 1 d . . .
H8 H 0.2965 0.1751 0.1960 0.076 Uiso 1 1 calc R . .
C9 C 0.0637(6) 0.2775(7) 0.3822(2) 0.0880(14) Uani 1 1 d . . .
H9A H 0.1611 0.3336 0.4012 0.106 Uiso 1 1 calc R . .
H9B H 0.0420 0.2005 0.4173 0.106 Uiso 1 1 calc R . .
C10 C -0.0706(7) 0.4031(8) 0.3693(3) 0.1003(16) Uani 1 1 d . . .
H10 H -0.1640 0.3480 0.3435 0.120 Uiso 1 1 calc R . .
C11 C -0.0345(8) 0.5419(7) 0.3262(3) 0.119(2) Uani 1 1 d . . .
H11A H -0.1246 0.6126 0.3165 0.178 Uiso 1 1 calc R . .
H11B H -0.0094 0.5018 0.2830 0.178 Uiso 1 1 calc R . .
H11C H 0.0539 0.6014 0.3511 0.178 Uiso 1 1 calc R . .
C12 C -0.1095(11) 0.4576(12) 0.4381(4) 0.177(4) Uani 1 1 d . . .
H12A H -0.0224 0.5183 0.4634 0.265 Uiso 1 1 calc R . .
H12B H -0.1292 0.3639 0.4650 0.265 Uiso 1 1 calc R . .
H12C H -0.2018 0.5255 0.4299 0.265 Uiso 1 1 calc R . .
C1' C 0.6400(3) 0.4815(4) 0.11739(15) 0.0433(7) Uani 1 1 d . . .
H1' H 0.7041 0.5550 0.0941 0.052 Uiso 1 1 calc R . .
C2' C 0.7444(4) 0.3360(5) 0.14299(19) 0.0638(9) Uani 1 1 d . . .
H2'1 H 0.8403 0.3738 0.1714 0.096 Uiso 1 1 calc R . .
H2'2 H 0.7689 0.2771 0.1035 0.096 Uiso 1 1 calc R . .
H2'3 H 0.6897 0.2655 0.1702 0.096 Uiso 1 1 calc R . .
C3' C 0.5887(3) 0.5789(4) 0.17601(16) 0.0483(7) Uani 1 1 d . A .
C4' C 0.5298(5) 0.5040(6) 0.2300(2) 0.0756(11) Uani 1 1 d . . .
H4' H 0.5192 0.3910 0.2301 0.091 Uiso 1 1 calc R . .
C5' C 0.4867(6) 0.5934(8) 0.2836(2) 0.0944(16) Uani 1 1 d . A .
H5' H 0.4494 0.5388 0.3194 0.113 Uiso 1 1 calc R . .
C6' C 0.4970(5) 0.7611(8) 0.2861(2) 0.0869(15) Uani 1 1 d . . .
C7' C 0.5589(5) 0.8342(6) 0.2332(2) 0.0809(13) Uani 1 1 d . A .
H7' H 0.5711 0.9469 0.2339 0.097 Uiso 1 1 calc R . .
C8' C 0.6040(4) 0.7466(5) 0.17912(18) 0.0619(9) Uani 1 1 d . . .
H8' H 0.6451 0.8014 0.1444 0.074 Uiso 1 1 calc R A .
C9' C 0.433(2) 0.823(2) 0.3515(10) 0.095(5) Uani 0.50 1 d PU A 1
H9'1 H 0.4205 0.7323 0.3821 0.114 Uiso 0.50 1 calc PR A 1
H9'2 H 0.3310 0.8746 0.3373 0.114 Uiso 0.50 1 calc PR A 1
C10' C 0.5558(17) 0.951(2) 0.3918(7) 0.109(4) Uani 0.50 1 d PU A 1
H10' H 0.5791 1.0318 0.3577 0.130 Uiso 0.50 1 calc PR A 1
C11' C 0.707(3) 0.872(3) 0.4240(14) 0.113(6) Uani 0.50 1 d PU A 1
H11D H 0.7745 0.9517 0.4504 0.169 Uiso 0.50 1 calc PR A 1
H11E H 0.7575 0.8282 0.3879 0.169 Uiso 0.50 1 calc PR A 1
H11F H 0.6855 0.7860 0.4545 0.169 Uiso 0.50 1 calc PR A 1
C12' C 0.479(2) 1.042(2) 0.4474(8) 0.149(7) Uani 0.50 1 d PU A 1
H12D H 0.4346 0.9641 0.4754 0.224 Uiso 0.50 1 calc PR A 1
H12E H 0.3963 1.1124 0.4243 0.224 Uiso 0.50 1 calc PR A 1
H12F H 0.5569 1.1063 0.4768 0.224 Uiso 0.50 1 calc PR A 1
C9" C 0.444(3) 0.886(2) 0.3363(10) 0.094(4) Uani 0.50 1 d PU A 2
H9"1 H 0.4707 0.9954 0.3234 0.113 Uiso 0.50 1 calc PR A 2
H9"2 H 0.3304 0.8800 0.3337 0.113 Uiso 0.50 1 calc PR A 2
C10" C 0.5278(15) 0.8468(18) 0.4106(6) 0.091(3) Uani 0.50 1 d PU A 2
H10" H 0.5381 0.7293 0.4196 0.110 Uiso 0.50 1 calc PR A 2
C11" C 0.683(4) 0.929(3) 0.4120(16) 0.137(8) Uani 0.50 1 d PU A 2
H11G H 0.7401 0.8735 0.3807 0.205 Uiso 0.50 1 calc PR A 2
H11H H 0.7427 0.9251 0.4586 0.205 Uiso 0.50 1 calc PR A 2
H11I H 0.6658 1.0403 0.3976 0.205 Uiso 0.50 1 calc PR A 2
C12" C 0.450(2) 0.935(2) 0.4638(9) 0.129(5) Uani 0.50 1 d PU A 2
H12G H 0.5296 0.9856 0.4981 0.194 Uiso 0.50 1 calc PR A 2
H12H H 0.3910 0.8589 0.4865 0.194 Uiso 0.50 1 calc PR A 2
H12I H 0.3803 1.0175 0.4407 0.194 Uiso 0.50 1 calc PR A 2
H3 H -0.182(3) 0.018(5) 0.0328(13) 0.053(10) Uiso 1 1 d D . .
H1A H 0.014(4) -0.157(4) -0.0230(19) 0.066(12) Uiso 1 1 d D . .
H1B H 0.573(4) 0.261(3) -0.0099(17) 0.052(10) Uiso 1 1 d D . .
H3B H 0.311(3) 0.256(5) 0.0650(17) 0.059(11) Uiso 1 1 d D . .

loop_
_atom_site_aniso_label
_atom_site_aniso_U_11
_atom_site_aniso_U_22
_atom_site_aniso_U_33
_atom_site_aniso_U_23
_atom_site_aniso_U_13
_atom_site_aniso_U_12
P1 0.0304(3) 0.0369(4) 0.0438(4) 0.0010(3) 0.0027(3) -0.0025(3)
P1' 0.0322(3) 0.0362(4) 0.0388(4) -0.0006(3) 0.0018(3) -0.0042(3)
O1 0.0436(11) 0.0620(14) 0.0559(13) -0.0113(12) 0.0106(10) -0.0117(11)
O2 0.0434(11) 0.0440(11) 0.0581(14) 0.0066(10) -0.0026(10) -0.0052(9)
O3 0.0343(9) 0.0582(12) 0.0455(12) 0.0017(11) 0.0012(9) -0.0003(10)
O1' 0.0562(12) 0.0400(11) 0.0428(12) -0.0042(9) 0.0062(9) 0.0009(10)
O2' 0.0358(10) 0.0418(11) 0.0508(12) -0.0031(9) 0.0037(9) -0.0016(8)
O3' 0.0397(11) 0.0555(13) 0.0624(14) 0.0132(11) -0.0009(11) -0.0127(10)
C1 0.0344(12) 0.0468(16) 0.0503(16) 0.0011(15) 0.0018(11) 0.0041(13)
C2 0.071(2) 0.0433(18) 0.067(2) 0.0036(16) 0.0073(18) 0.0154(17)
C3 0.0428(13) 0.0471(15) 0.0425(15) 0.0031(15) 0.0041(12) 0.0024(14)
C4 0.0602(19) 0.068(2) 0.067(2) -0.0038(18) 0.0182(17) -0.0119(17)
C5 0.078(2) 0.087(3) 0.066(2) -0.002(2) 0.031(2) -0.005(2)
C6 0.079(2) 0.070(2) 0.049(2) 0.0012(18) 0.0097(18) 0.010(2)
C7 0.098(3) 0.067(2) 0.060(2) -0.011(2) 0.017(2) -0.024(2)
C8 0.075(2) 0.065(2) 0.054(2) -0.0047(17) 0.0202(18) -0.021(2)
C9 0.114(4) 0.099(3) 0.051(2) -0.005(2) 0.015(2) 0.022(3)
C10 0.122(4) 0.106(4) 0.077(3) -0.006(3) 0.028(3) 0.021(3)
C11 0.144(5) 0.098(4) 0.112(4) -0.002(3) 0.014(4) 0.024(4)
C12 0.243(9) 0.182(8) 0.119(5) -0.009(5) 0.070(6) 0.096(7)
C1' 0.0319(12) 0.0523(17) 0.0442(15) -0.0077(13) 0.0028(11) -0.0051(12)
C2' 0.0519(18) 0.084(3) 0.052(2) -0.0054(18) -0.0006(15) 0.0154(19)
C3' 0.0346(14) 0.0635(19) 0.0440(17) -0.0111(15) -0.0005(12) -0.0054(13)
C4' 0.081(2) 0.080(3) 0.070(2) -0.023(2) 0.027(2) -0.032(2)
C5' 0.087(3) 0.133(4) 0.072(3) -0.040(3) 0.037(2) -0.040(3)
C6' 0.058(2) 0.129(4) 0.068(3) -0.039(3) -0.004(2) 0.019(3)
C7' 0.102(3) 0.071(3) 0.061(3) -0.019(2) -0.011(2) 0.027(2)
C8' 0.068(2) 0.064(2) 0.0464(19) -0.0070(17) -0.0084(16) 0.0077(19)
C9' 0.072(6) 0.131(11) 0.075(8) -0.033(8) -0.005(6) 0.030(8)
C10' 0.095(6) 0.141(10) 0.079(6) -0.043(7) -0.013(6) 0.039(7)
C11' 0.097(8) 0.144(15) 0.084(9) -0.016(10) -0.024(7) 0.024(9)
C12' 0.161(12) 0.174(14) 0.100(10) -0.081(10) -0.012(9) 0.059(11)
C9" 0.099(7) 0.104(9) 0.080(8) -0.028(7) 0.018(6) 0.026(8)
C10" 0.111(7) 0.093(7) 0.074(6) -0.019(6) 0.029(5) 0.004(6)
C11" 0.156(17) 0.143(16) 0.107(15) -0.038(12) 0.015(13) -0.014(14)
C12" 0.176(11) 0.128(10) 0.099(8) -0.041(9) 0.065(8) 0.007(11)

loop_
_atom_type_symbol
_atom_type_description
_atom_type_scat_dispersion_real
_atom_type_scat_dispersion_imag
_atom_type_scat_source
C C 0.0033 0.0016 'International Tables Vol C Tables 4.2.6.8 and 6.1.1.4'
H H 0.0000 0.0000 'International Tables Vol C Tables 4.2.6.8 and 6.1.1.4'
O O 0.0106 0.0060 'International Tables Vol C Tables 4.2.6.8 and 6.1.1.4'
P P 0.1023 0.0942 'International Tables Vol C Tables 4.2.6.8 and 6.1.1.4'

loop_
_geom_angle_atom_site_label_1
_geom_angle_atom_site_label_2
_geom_angle_atom_site_label_3
_geom_angle
O2 P1 O1 108.16(14)
O2 P1 O3 114.12(13)
O1 P1 O3 109.80(12)
O2 P1 C1 110.84(13)
O1 P1 C1 110.16(14)
O3 P1 C1 103.73(13)
O2' P1' O3' 113.86(12)
O2' P1' O1' 107.97(12)
O3' P1' O1' 109.61(13)
O2' P1' C1' 112.60(13)
O3' P1' C1' 104.58(14)
O1' P1' C1' 108.07(13)
P1 O1 H1A 119(3)
P1 O3 H3 116(3)
P1' O1' H1B 116(2)
P1' O3' H3B 112(3)
C3 C1 C2 114.7(3)
C3 C1 P1 109.7(2)
C2 C1 P1 111.0(2)
C3 C1 H1 107.0
C2 C1 H1 107.0
P1 C1 H1 107.0
C1 C2 H2A 109.5
C1 C2 H2B 109.5
H2A C2 H2B 109.5
C1 C2 H2C 109.5
H2A C2 H2C 109.5
H2B C2 H2C 109.5
C8 C3 C4 117.0(3)
C8 C3 C1 120.9(3)
C4 C3 C1 122.1(3)
C5 C4 C3 120.7(3)
C5 C4 H4 119.6
C3 C4 H4 119.6
C4 C5 C6 122.2(4)
C4 C5 H5 118.9
C6 C5 H5 118.9
C7 C6 C5 116.5(4)
C7 C6 C9 122.3(4)
C5 C6 C9 121.2(4)
C6 C7 C8 121.6(4)
C6 C7 H7 119.2
C8 C7 H7 119.2
C3 C8 C7 122.0(3)
C3 C8 H8 119.0
C7 C8 H8 119.0
C6 C9 C10 114.5(4)
C6 C9 H9A 108.6
C10 C9 H9A 108.6
C6 C9 H9B 108.6
C10 C9 H9B 108.6
H9A C9 H9B 107.6
C11 C10 C12 112.1(6)
C11 C10 C9 112.5(5)
C12 C10 C9 109.5(4)
C11 C10 H10 107.5
C12 C10 H10 107.5
C9 C10 H10 107.5
C10 C11 H11A 109.5
C10 C11 H11B 109.5
H11A C11 H11B 109.5
C10 C11 H11C 109.5
H11A C11 H11C 109.5
H11B C11 H11C 109.5
C10 C12 H12A 109.5
C10 C12 H12B 109.5
H12A C12 H12B 109.5
C10 C12 H12C 109.5
H12A C12 H12C 109.5
H12B C12 H12C 109.5
C3' C1' C2' 113.6(3)
C3' C1' P1' 112.33(18)
C2' C1' P1' 110.9(2)
C3' C1' H1' 106.5
C2' C1' H1' 106.5
P1' C1' H1' 106.5
C1' C2' H2'1 109.5
C1' C2' H2'2 109.5
H2'1 C2' H2'2 109.5
C1' C2' H2'3 109.5
H2'1 C2' H2'3 109.5
H2'2 C2' H2'3 109.5
C8' C3' C4' 116.9(3)
C8' C3' C1' 121.2(3)
C4' C3' C1' 121.8(3)
C5' C4' C3' 121.2(5)
C5' C4' H4' 119.4
C3' C4' H4' 119.4
C4' C5' C6' 122.3(5)
C4' C5' H5' 118.9
C6' C5' H5' 118.9
C7' C6' C5' 116.1(4)
C7' C6' C9" 112.4(8)
C5' C6' C9" 131.5(8)
C7' C6' C9' 134.9(8)
C5' C6' C9' 109.0(8)
C9" C6' C9' 22.7(10)
C6' C7' C8' 122.6(4)
C6' C7' H7' 118.7
C8' C7' H7' 118.7
C3' C8' C7' 120.8(4)
C3' C8' H8' 119.6
C7' C8' H8' 119.6
C6' C9' C10' 108.5(14)
C6' C9' H9'1 110.0
C10' C9' H9'1 110.0
C6' C9' H9'2 110.0
C10' C9' H9'2 110.0
H9'1 C9' H9'2 108.4
C11' C10' C12' 111.5(16)
C11' C10' C9' 111.9(17)
C12' C10' C9' 109.2(15)
C11' C10' H10' 108.0
C12' C10' H10' 108.0
C9' C10' H10' 108.0
C10" C9" C6' 108.3(14)
C10" C9" H9"1 110.0
C6' C9" H9"1 110.0
C10" C9" H9"2 110.0
C6' C9" H9"2 110.0
H9"1 C9" H9"2 108.4
C11" C10" C12" 105.9(17)
C11" C10" C9" 101.3(16)
C12" C10" C9" 110.6(14)
C11" C10" H10" 112.8
C12" C10" H10" 112.8
C9" C10" H10" 112.8
C10" C11" H11G 109.5
C10" C11" H11H 109.5
H11G C11" H11H 109.5
C10" C11" H11I 109.5
H11G C11" H11I 109.5
H11H C11" H11I 109.5
C10" C12" H12G 109.5
C10" C12" H12H 109.5
H12G C12" H12H 109.5
C10" C12" H12I 109.5
H12G C12" H12I 109.5
H12H C12" H12I 109.5

loop_
_geom_bond_atom_site_label_1
_geom_bond_atom_site_label_2
_geom_bond_distance
P1 O2 1.492(2)
P1 O1 1.535(2)
P1 O3 1.541(2)
P1 C1 1.794(3)
P1' O2' 1.491(2)
P1' O3' 1.541(2)
P1' O1' 1.543(2)
P1' C1' 1.807(3)
O1 H1A 0.787(19)
O3 H3 0.778(18)
O1' H1B 0.828(19)
O3' H3B 0.805(18)
C1 C3 1.516(4)
C1 C2 1.528(5)
C1 H1 0.9800
C2 H2A 0.9600
C2 H2B 0.9600
C2 H2C 0.9600
C3 C8 1.369(5)
C3 C4 1.379(4)
C4 C5 1.373(5)
C4 H4 0.9300
C5 C6 1.381(6)
C5 H5 0.9300
C6 C7 1.367(6)
C6 C9 1.505(6)
C7 C8 1.371(5)
C7 H7 0.9300
C8 H8 0.9300
C9 C10 1.535(7)
C9 H9A 0.9700
C9 H9B 0.9700
C10 C11 1.477(8)
C10 C12 1.500(7)
C10 H10 0.9800
C11 H11A 0.9600
C11 H11B 0.9600
C11 H11C 0.9600
C12 H12A 0.9600
C12 H12B 0.9600
C12 H12C 0.9600
C1' C3' 1.517(4)
C1' C2' 1.523(5)
C1' H1' 0.9800
C2' H2'1 0.9600
C2' H2'2 0.9600
C2' H2'3 0.9600
C3' C8' 1.381(5)
C3' C4' 1.386(5)
C4' C5' 1.375(6)
C4' H4' 0.9300
C5' C6' 1.378(8)
C5' H5' 0.9300
C6' C7' 1.373(7)
C6' C9" 1.54(2)
C6' C9' 1.56(2)
C7' C8' 1.382(5)
C7' H7' 0.9300
C8' H8' 0.9300
C9' C10' 1.59(3)
C9' H9'1 0.9700
C9' H9'2 0.9700
C10' C11' 1.49(2)
C10' C12' 1.553(17)
C10' H10' 0.9800
C11' H11D 0.9600
C11' H11E 0.9600
C11' H11F 0.9600
C12' H12D 0.9600
C12' H12E 0.9600
C12' H12F 0.9600
C9" C10" 1.53(3)
C9" H9"1 0.9700
C9" H9"2 0.9700
C10" C11" 1.49(3)
C10" C12" 1.511(17)
C10" H10" 0.9800
C11" H11G 0.9600
C11" H11H 0.9600
C11" H11I 0.9600
C12" H12G 0.9600
C12" H12H 0.9600
C12" H12I 0.9600

loop_
_geom_hbond_atom_site_label_D
_geom_hbond_atom_site_label_H
_geom_hbond_atom_site_label_A
_geom_hbond_distance_DH
_geom_hbond_distance_HA
_geom_hbond_distance_DA
_geom_hbond_angle_DHA
_geom_hbond_site_symmetry_A
O3' H3B O2 0.805(18) 1.81(2) 2.579(3) 158(4) .
O1' H1B O2' 0.828(19) 1.81(2) 2.616(3) 166(3) 2_645
O1 H1A O2 0.787(19) 1.77(2) 2.551(3) 172(4) 2_545
O3 H3 O2' 0.778(18) 1.82(2) 2.575(3) 164(4) 2_545

loop_
_geom_torsion_atom_site_label_1
_geom_torsion_atom_site_label_2
_geom_torsion_atom_site_label_3
_geom_torsion_atom_site_label_4
_geom_torsion
O2 P1 C1 C3 61.4(2)
O1 P1 C1 C3 -178.92(19)
O3 P1 C1 C3 -61.5(2)
O2 P1 C1 C2 -170.7(2)
O1 P1 C1 C2 -51.1(3)
O3 P1 C1 C2 66.4(2)
C2 C1 C3 C8 150.6(3)
P1 C1 C3 C8 -83.6(3)
C2 C1 C3 C4 -29.8(4)
P1 C1 C3 C4 96.0(3)
C8 C3 C4 C5 -1.5(5)
C1 C3 C4 C5 178.9(3)
C3 C4 C5 C6 0.3(6)
C4 C5 C6 C7 1.5(6)
C4 C5 C6 C9 -179.9(4)
C5 C6 C7 C8 -1.9(6)
C9 C6 C7 C8 179.5(4)
C4 C3 C8 C7 1.0(6)
C1 C3 C8 C7 -179.3(4)
C6 C7 C8 C3 0.7(7)
C7 C6 C9 C10 96.4(6)
C5 C6 C9 C10 -82.2(6)
C6 C9 C10 C11 -68.5(6)
C6 C9 C10 C12 166.1(6)
O2' P1' C1' C3' 48.7(3)
O3' P1' C1' C3' -75.4(3)
O1' P1' C1' C3' 167.9(2)
O2' P1' C1' C2' 177.0(2)
O3' P1' C1' C2' 52.8(3)
O1' P1' C1' C2' -63.9(3)
C2' C1' C3' C8' 130.7(3)
P1' C1' C3' C8' -102.4(3)
C2' C1' C3' C4' -47.0(4)
P1' C1' C3' C4' 79.9(3)
C8' C3' C4' C5' 0.9(5)
C1' C3' C4' C5' 178.7(4)
C3' C4' C5' C6' 1.1(7)
C4' C5' C6' C7' -2.6(7)
C4' C5' C6' C9" 174.2(12)
C4' C5' C6' C9' 177.8(8)
C5' C6' C7' C8' 2.1(6)
C9" C6' C7' C8' -175.3(10)
C9' C6' C7' C8' -178.4(10)
C4' C3' C8' C7' -1.3(5)
C1' C3' C8' C7' -179.1(3)
C6' C7' C8' C3' -0.2(6)
C7' C6' C9' C10' -47.2(18)
C5' C6' C9' C10' 132.4(11)
C9" C6' C9' C10' -55(3)
C6' C9' C10' C11' -68(2)
C6' C9' C10' C12' 167.8(12)
C7' C6' C9" C10" -124.3(12)
C5' C6' C9" C10" 59(2)
C9' C6' C9" C10" 50(3)
C6' C9" C10" C11" 82.9(18)
C6' C9" C10" C12" -165.2(13)
